data_1573875
loop_
_publ_author_name
'Vlahakis, Niko'
'Clauss, Arden'
'Rodriguez, Jose A.'

_publ_section_title
;
 Accounting for electron-beam-induced warping of molecular nanocrystals in
 MicroED structure determination.
;
_journal_coeditor_code NF5001SUP1
_journal_issue 2
_journal_name_full IUCrJ
_journal_paper_doi 10.1107/S2052252524012132
_journal_volume 12
_journal_year 2025
_chemical_absolute_configuration rm
_chemical_formula_sum 'C20 H40 N4 O8 S4 Zn2'
_chemical_formula_weight 723.60
_chemical_name_common Zn(II)-methionine
_space_group_crystal_system monoclinic
_space_group_IT_number 4
_space_group_name_Hall 'P 2yb'
_space_group_name_H-M_alt 'P 1 21 1'
_atom_sites_solution_hydrogens geom
_audit_creation_method SHELXL-2019/3
_audit_update_record
;
2024-04-12 # Formatted by publCIF

;
_cell_angle_alpha 90
_cell_angle_beta 106.94(5)
_cell_angle_gamma 90
_cell_formula_units_Z 1
_cell_length_a 9.070(2)
_cell_length_b 4.9100(19)
_cell_length_c 14.970(3)
_cell_measurement_reflns_used 13658
_cell_measurement_temperature 100(2)
_cell_measurement_theta_max 0.918
_cell_measurement_theta_min 0.083
_cell_volume 637.7(4)
_computing_structure_refinement 'SHELXL-2019/2 (Sheldrick, 2019)'
_computing_structure_solution 'SHELXT 2018/2 (Sheldrick, 2018)'
_diffrn_ambient_temperature 100(2)
_diffrn_measured_fraction_theta_full 0.842
_diffrn_measured_fraction_theta_max 0.832
_diffrn_measurement_device_type TEM
_diffrn_radiation_type Electron
_diffrn_radiation_wavelength 0.0251
_diffrn_reflns_av_R_equivalents 0.2219
_diffrn_reflns_av_unetI/netI 0.1765
_diffrn_reflns_Laue_measured_fraction_full 0.842
_diffrn_reflns_Laue_measured_fraction_max 0.832
_diffrn_reflns_limit_h_max 11
_diffrn_reflns_limit_h_min -11
_diffrn_reflns_limit_k_max 6
_diffrn_reflns_limit_k_min -6
_diffrn_reflns_limit_l_max 17
_diffrn_reflns_limit_l_min -18
_diffrn_reflns_number 13658
_diffrn_reflns_point_group_measured_fraction_full 0.860
_diffrn_reflns_point_group_measured_fraction_max 0.845
_diffrn_reflns_theta_full 0.863
_diffrn_reflns_theta_max 0.918
_diffrn_reflns_theta_min 0.083
_diffrn_source FEG
_exptl_absorpt_coefficient_mu 0.000
_exptl_crystal_colour Colorless
_exptl_crystal_density_diffrn 1.884
_exptl_crystal_description Plate
_exptl_crystal_F_000 129
_refine_diff_density_max 0.206
_refine_diff_density_min -0.261
_refine_diff_density_rms 0.063
_refine_ls_abs_structure_details
;
 All f" are zero, so absolute structure could not be determined
;
_refine_ls_extinction_coef 15704(15)
_refine_ls_extinction_expression Fc^*^=kFc[1+0.001xFc^2^\l^3^/sin(2\q)]^-1/4^
_refine_ls_extinction_method 'SHELXL-2019/2 (Sheldrick 2019)'
_refine_ls_goodness_of_fit_ref 1.404
_refine_ls_hydrogen_treatment constr
_refine_ls_matrix_type full
_refine_ls_number_parameters 175
_refine_ls_number_reflns 2345
_refine_ls_number_restraints 280
_refine_ls_restrained_S_all 1.363
_refine_ls_R_factor_all 0.1684
_refine_ls_R_factor_gt 0.1482
_refine_ls_shift/su_max 0.038
_refine_ls_shift/su_mean 0.001
_refine_ls_structure_factor_coef Fsqd
_refine_ls_weighting_details 'w=1/[\s^2^(Fo^2^)+(0.2000P)^2^] where P=(Fo^2^+2Fc^2^)/3'
_refine_ls_weighting_scheme calc
_refine_ls_wR_factor_gt 0.3730
_refine_ls_wR_factor_ref 0.3815
_reflns_Friedel_coverage 0.812
_reflns_Friedel_fraction_full 0.882
_reflns_Friedel_fraction_max 0.861
_reflns_number_gt 1823
_reflns_number_total 2345
_reflns_threshold_expression 'I > 2\s(I)'
_cod_data_source_file nf5001.cif
_cod_data_source_block ZnIImethionine
_cod_original_cell_volume 637.8(4)
_cod_original_sg_symbol_H-M 'P 21'
_cod_database_code 1573875
_shelx_shelxl_version_number 2019/3
_shelx_space_group_comment
;
The symmetry employed for this shelxl refinement is uniquely defined
by the following loop, which should always be used as a source of
symmetry information in preference to the above space-group names.
They are only intended as comments.
;
_publcif_funding_html
;
;

loop_
_space_group_symop_operation_xyz
'x, y, z'
'-x, y+1/2, -z'

loop_
_atom_site_label
_atom_site_type_symbol
_atom_site_fract_x
_atom_site_fract_y
_atom_site_fract_z
_atom_site_U_iso_or_equiv
_atom_site_adp_type
_atom_site_occupancy
_atom_site_site_symmetry_order
_atom_site_calc_flag
_atom_site_refinement_flags_posn
_atom_site_refinement_flags_adp
_atom_site_refinement_flags_occupancy
_atom_site_disorder_assembly
_atom_site_disorder_group
Zn1 Zn 0.7682(5) 0.3598(13) 0.5176(5) 0.0432(13) Uani 1 1 d . U . . .
S1 S 0.8585(9) 0.6727(19) 0.8893(11) 0.058(3) Uani 1 1 d . U . . .
S2 S 0.6178(9) 0.5833(17) 0.1510(10) 0.054(3) Uani 1 1 d . U . . .
O4 O 1.0525(10) 0.0977(19) 0.3894(11) 0.034(2) Uani 1 1 d . U . . .
O1 O 0.5982(12) 0.579(2) 0.5370(13) 0.041(2) Uani 1 1 d . U . . .
C6 C 0.9430(7) 0.1786(9) 0.4099(5) 0.033(2) Uani 1 1 d D U . . .
N2 N 0.7758(13) 0.549(2) 0.4008(14) 0.037(2) Uani 1 1 d . U . . .
H6A H 0.679136 0.598200 0.366595 0.044 Uiso 1 1 calc R U . . .
H6B H 0.834424 0.702306 0.415317 0.044 Uiso 1 1 calc R U . . .
O3 O 0.9139(11) 0.107(2) 0.4811(13) 0.039(2) Uani 1 1 d . U . . .
C1 C 0.5498(9) 0.4794(9) 0.5990(5) 0.038(2) Uani 1 1 d D U . . .
O2 O 0.4262(12) 0.560(2) 0.6135(14) 0.045(3) Uani 1 1 d . U . . .
C9 C 0.8049(8) 0.7075(10) 0.2190(5) 0.049(3) Uani 1 1 d D U . . .
H9A H 0.861657 0.767946 0.175223 0.058 Uiso 1 1 calc R U . . .
H9B H 0.788821 0.869875 0.254294 0.058 Uiso 1 1 calc R U . . .
C7 C 0.8382(5) 0.3749(7) 0.3507(2) 0.037(2) Uani 1 1 d D U . . .
H7 H 0.749924 0.265524 0.311541 0.045 Uiso 1 1 calc R U . . .
N1 N 0.7054(12) 0.104(2) 0.6019(13) 0.038(2) Uani 1 1 d . U . . .
H1A H 0.638014 -0.020748 0.567948 0.045 Uiso 1 1 calc R U . . .
H1B H 0.789300 0.014558 0.638268 0.045 Uiso 1 1 calc R U . . .
C8 C 0.9025(6) 0.5167(7) 0.2850(2) 0.043(3) Uani 1 1 d D U . . .
H8A H 0.938331 0.376996 0.248405 0.051 Uiso 1 1 calc R U . . .
H8B H 0.994734 0.617539 0.321761 0.051 Uiso 1 1 calc R U . . .
C5 C 0.774(2) 0.902(4) 0.944(2) 0.063(5) Uani 1 1 d . U . . .
H5A H 0.851585 0.975857 0.998365 0.094 Uiso 1 1 calc R U . . .
H5B H 0.692277 0.812993 0.963257 0.094 Uiso 1 1 calc R U . . .
H5C H 0.730200 1.051071 0.900327 0.094 Uiso 1 1 calc R U . . .
C10 C 0.682(2) 0.338(3) 0.082(2) 0.060(5) Uani 1 1 d . U . . .
H10A H 0.592270 0.258891 0.036259 0.091 Uiso 1 1 calc R U . . .
H10B H 0.739429 0.194154 0.123079 0.091 Uiso 1 1 calc R U . . .
H10C H 0.748395 0.427360 0.050159 0.091 Uiso 1 1 calc R U . . .
C2 C 0.6314(5) 0.2644(8) 0.6612(3) 0.038(2) Uani 1 1 d D U . . .
H2 H 0.557683 0.148726 0.682799 0.046 Uiso 1 1 calc R U . . .
C4 C 0.6966(7) 0.5586(11) 0.8026(3) 0.053(3) Uani 1 1 d D U . . .
H4A H 0.626694 0.459056 0.831022 0.063 Uiso 1 1 calc R U . . .
H4 H 0.639803 0.715254 0.767051 0.063 Uiso 1 1 calc R U . . .
C3 C 0.7490(6) 0.3787(8) 0.7405(2) 0.050(3) Uani 1 1 d D U . . .
H3A H 0.823105 0.481121 0.716125 0.061 Uiso 1 1 calc R U . . .
H3B H 0.806137 0.225846 0.778211 0.061 Uiso 1 1 calc R U . . .

loop_
_atom_site_aniso_label
_atom_site_aniso_U_11
_atom_site_aniso_U_22
_atom_site_aniso_U_33
_atom_site_aniso_U_23
_atom_site_aniso_U_13
_atom_site_aniso_U_12
Zn1 0.0388(17) 0.0279(14) 0.068(4) 0.0067(19) 0.0238(19) 0.0123(14)
S1 0.038(3) 0.041(3) 0.093(8) -0.012(4) 0.015(4) -0.003(3)
S2 0.045(3) 0.032(3) 0.082(8) 0.004(4) 0.012(4) 0.002(3)
O4 0.018(3) 0.014(3) 0.074(7) 0.002(4) 0.022(4) 0.008(3)
O1 0.031(3) 0.023(3) 0.072(6) 0.007(4) 0.021(4) 0.001(3)
C6 0.017(3) 0.013(3) 0.071(6) 0.005(3) 0.019(3) 0.008(3)
N2 0.027(3) 0.020(3) 0.068(6) 0.005(4) 0.020(4) 0.004(3)
O3 0.025(3) 0.022(3) 0.071(5) 0.008(4) 0.017(3) 0.006(3)
C1 0.024(4) 0.020(3) 0.076(6) 0.002(4) 0.024(4) -0.004(3)
O2 0.031(4) 0.024(4) 0.090(11) 0.009(5) 0.032(5) 0.000(3)
C9 0.038(4) 0.031(4) 0.076(8) 0.008(5) 0.016(5) 0.001(4)
C7 0.021(3) 0.024(3) 0.070(6) 0.007(4) 0.018(4) 0.002(3)
N1 0.025(3) 0.018(3) 0.075(6) 0.001(4) 0.022(4) -0.002(3)
C8 0.032(4) 0.027(4) 0.071(7) 0.007(4) 0.018(4) -0.003(4)
C5 0.043(7) 0.040(7) 0.096(14) -0.023(8) 0.007(8) -0.012(6)
C10 0.060(8) 0.023(5) 0.091(13) -0.005(7) 0.009(8) -0.008(5)
C2 0.023(3) 0.020(3) 0.078(6) 0.001(4) 0.026(4) -0.008(3)
C4 0.034(4) 0.037(4) 0.088(8) -0.011(5) 0.018(5) -0.006(4)
C3 0.037(4) 0.032(4) 0.084(7) -0.004(5) 0.019(5) -0.011(4)

loop_
_atom_type_symbol
_atom_type_description
_atom_type_scat_dispersion_real
_atom_type_scat_dispersion_imag
_atom_type_scat_source
C C 0.0000 0.0000 'International Tables Vol C Tables 4.2.6.8 and 6.1.1.4'
N N 0.0000 0.0000 'International Tables Vol C Tables 4.2.6.8 and 6.1.1.4'
O O 0.0000 0.0000 'International Tables Vol C Tables 4.2.6.8 and 6.1.1.4'
S S 0.0000 0.0000 'International Tables Vol C Tables 4.2.6.8 and 6.1.1.4'
Zn Zn 0.0000 0.0000 'International Tables Vol C Tables 4.2.6.8 and 6.1.1.4'
H H 0.0000 0.0000 'International Tables Vol C Tables 4.2.6.8 and 6.1.1.4'

loop_
_geom_angle_atom_site_label_1
_geom_angle_atom_site_label_2
_geom_angle_atom_site_label_3
_geom_angle
_geom_angle_site_symmetry_1
_geom_angle_site_symmetry_3
_geom_angle_publ_flag
O1 Zn1 N1 82.5(5) . . ?
O1 Zn1 N2 95.9(6) . . ?
N1 Zn1 N2 160.6(7) . . ?
O1 Zn1 O3 170.6(7) . . ?
N1 Zn1 O3 96.7(5) . . ?
N2 Zn1 O3 81.7(6) . . ?
O1 Zn1 O4 94.8(5) . 2_756 ?
N1 Zn1 O4 103.6(7) . 2_756 ?
N2 Zn1 O4 95.8(6) . 2_756 ?
O3 Zn1 O4 94.5(5) . 2_756 ?
C5 S1 C4 99.9(9) . . ?
C10 S2 C9 98.2(8) . . ?
C6 O4 Zn1 123.0(11) . 2_746 ?
C1 O1 Zn1 111.0(8) . . ?
O4 C6 O3 122.6(9) . . ?
O4 C6 C7 120.6(9) . . ?
O3 C6 C7 116.8(7) . . ?
C7 N2 Zn1 108.3(7) . . ?
C6 O3 Zn1 112.9(7) . . ?
O1 C1 O2 122.0(9) . . ?
O1 C1 C2 122.7(8) . . ?
O2 C1 C2 115.3(9) . . ?
C8 C9 S2 116.6(5) . . ?
N2 C7 C8 112.5(6) . . ?
N2 C7 C6 112.4(8) . . ?
C8 C7 C6 114.1(5) . . ?
C2 N1 Zn1 108.1(6) . . ?
C7 C8 C9 118.7(5) . . ?
C1 C2 C3 110.8(4) . . ?
C1 C2 N1 103.6(7) . . ?
C3 C2 N1 109.8(6) . . ?
C3 C4 S1 108.0(5) . . ?
C2 C3 C4 117.1(5) . . ?

loop_
_geom_bond_atom_site_label_1
_geom_bond_atom_site_label_2
_geom_bond_distance
_geom_bond_site_symmetry_2
_geom_bond_publ_flag
Zn1 O1 1.971(11) . ?
Zn1 N1 1.978(15) . ?
Zn1 N2 1.998(18) . ?
Zn1 O3 2.000(11) . ?
Zn1 O4 2.152(13) 2_756 ?
S1 C5 1.70(2) . ?
S1 C4 1.745(12) . ?
S2 C10 1.78(2) . ?
S2 C9 1.811(11) . ?
O4 C6 1.190(12) . ?
O1 C1 1.238(17) . ?
C6 O3 1.221(18) . ?
C6 C7 1.458(3) . ?
N2 C7 1.364(14) . ?
C1 O2 1.265(13) . ?
C1 C2 1.458(3) . ?
C9 C8 1.458(3) . ?
C7 C8 1.458(3) . ?
N1 C2 1.485(14) . ?
C2 C3 1.458(3) . ?
C4 C3 1.458(3) . ?

loop_
_publcif_info_cif.paper_type
?
